data_4073829
loop_
_publ_author_name
'Zhang, Hao'
'Katao, Shohei'
'Nomura, Kotohiro'
'Huang, Jiling'

_publ_section_title
;
 Synthesis of Half-Titanocenes Containing Phenoxy-imine Ligands and Their
 Use as Catalysts for Olefin Polymerization
;
_journal_issue 24
_journal_name_full Organometallics
_journal_page_first 5967
_journal_paper_doi 10.1021/om700660b
_journal_volume 26
_journal_year 2007
_chemical_formula_moiety 'C17 H21 Cl2 N O Ti '
_chemical_formula_sum 'C17 H21 Cl2 N O Ti'
_chemical_formula_weight 374.16
_space_group_IT_number 14
_symmetry_cell_setting monoclinic
_symmetry_Int_Tables_number 14
_symmetry_space_group_name_Hall '-P 2yab'
_symmetry_space_group_name_H-M 'P 1 21/a 1'
_cell_angle_alpha 90.0000
_cell_angle_beta 102.982(18)
_cell_angle_gamma 90.0000
_cell_formula_units_Z 4
_cell_length_a 13.556(6)
_cell_length_b 7.224(3)
_cell_length_c 18.814(7)
_cell_measurement_reflns_used 14816
_cell_measurement_temperature 243.1
_cell_measurement_theta_max 27.5
_cell_measurement_theta_min 3.0
_cell_volume 1795.3(13)
_computing_cell_refinement PROCESS-AUTO
_computing_data_collection PROCESS-AUTO
_computing_data_reduction CrystalStructure
_computing_publication_material 'CrystalStructure 3.8'
_computing_structure_refinement CRYSTALS
_computing_structure_solution SIR92
_diffrn_detector_area_resol_mean 10.00
_diffrn_measured_fraction_theta_full 0.999
_diffrn_measured_fraction_theta_max 0.999
_diffrn_measurement_device_type 'Rigaku RAXIS-RAPID'
_diffrn_measurement_method \w
_diffrn_radiation_type 'Mo K\a'
_diffrn_radiation_wavelength 0.71075
_diffrn_reflns_av_R_equivalents 0.019
_diffrn_reflns_limit_h_max 17
_diffrn_reflns_limit_h_min -17
_diffrn_reflns_limit_k_max 8
_diffrn_reflns_limit_k_min -9
_diffrn_reflns_limit_l_max 24
_diffrn_reflns_limit_l_min -24
_diffrn_reflns_number 16760
_diffrn_reflns_theta_full 27.48
_diffrn_reflns_theta_max 27.48
_exptl_absorpt_coefficient_mu 0.774
_exptl_absorpt_correction_T_max 0.679
_exptl_absorpt_correction_T_min 0.363
_exptl_absorpt_correction_type multi-scan
_exptl_absorpt_process_details
;
    Higashi, T. (1995). Program for Absorption Correction.
    Rigaku Corporation, Tokyo, Japan.
;
_exptl_crystal_colour orange
_exptl_crystal_density_diffrn 1.384
_exptl_crystal_density_method 'not measured'
_exptl_crystal_description prism
_exptl_crystal_F_000 776.00
_exptl_crystal_size_max 0.80
_exptl_crystal_size_mid 0.70
_exptl_crystal_size_min 0.50
_refine_diff_density_max 0.25
_refine_diff_density_min -0.32
_refine_ls_extinction_method none
_refine_ls_goodness_of_fit_ref 0.999
_refine_ls_hydrogen_treatment refall
_refine_ls_number_parameters 220
_refine_ls_number_reflns 3493
_refine_ls_R_factor_gt 0.0259
_refine_ls_shift/su_max 0.0000
_refine_ls_structure_factor_coef Fsqd
_refine_ls_weighting_details 'w = 1/[0.0009Fo^2^ + 1.0000\s(Fo^2^)]/(4Fo^2^)'
_refine_ls_weighting_scheme calc
_refine_ls_wR_factor_ref 0.0798
_reflns_number_gt 3475
_reflns_number_total 4109
_reflns_threshold_expression F^2^>2.0\s(F^2^)
_cod_data_source_file om700660b-file008.cif
_cod_data_source_block '_Zhang060112'
_cod_original_cell_volume 1795.2(12)
_cod_original_formula_sum 'C17 H21 Cl2 N O Ti '
_cod_database_code 4073829

loop_
_symmetry_equiv_pos_site_id
_symmetry_equiv_pos_as_xyz
1 +X,+Y,+Z
2 1/2-X,1/2+Y,-Z
3 -X,-Y,-Z
4 1/2+X,1/2-Y,+Z

loop_
_atom_site_label
_atom_site_type_symbol
_atom_site_fract_x
_atom_site_fract_y
_atom_site_fract_z
_atom_site_U_iso_or_equiv
_atom_site_adp_type
_atom_site_occupancy
_atom_site_symmetry_multiplicity
_atom_site_calc_flag
_atom_site_refinement_flags
Ti(1) Ti 0.29687(2) 0.72117(3) 0.723750(10) 0.02770(6) Uani 1.00 1 d .
Cl(1) Cl 0.14287(3) 0.74846(5) 0.64812(2) 0.04235(10) Uani 1.00 1 d .
Cl(2) Cl 0.26186(4) 0.60757(7) 0.82723(2) 0.05366(12) Uani 1.00 1 d .
O(1) O 0.35045(7) 0.52656(13) 0.68777(5) 0.0317(2) Uani 1.00 1 d .
N(1) N 0.60671(10) 0.35721(19) 0.82760(7) 0.0391(3) Uani 1.00 1 d .
C(1) C 0.31975(13) 1.0254(2) 0.68721(10) 0.0438(4) Uani 1.00 1 d .
C(2) C 0.31744(13) 1.0314(2) 0.76110(9) 0.0435(4) Uani 1.00 1 d .
C(3) C 0.40220(13) 0.9317(2) 0.79963(9) 0.0462(4) Uani 1.00 1 d .
C(4) C 0.45486(12) 0.8630(2) 0.74987(11) 0.0481(4) Uani 1.00 1 d .
C(5) C 0.40424(13) 0.9209(2) 0.67985(10) 0.0455(4) Uani 1.00 1 d .
C(6) C 0.42024(10) 0.43253(18) 0.65974(7) 0.0282(3) Uani 1.00 1 d .
C(7) C 0.40351(11) 0.41289(19) 0.58397(7) 0.0335(3) Uani 1.00 1 d .
C(8) C 0.47339(13) 0.3101(2) 0.55680(8) 0.0406(4) Uani 1.00 1 d .
C(9) C 0.55626(14) 0.2294(2) 0.60281(9) 0.0419(4) Uani 1.00 1 d .
C(10) C 0.57227(12) 0.25199(19) 0.67731(8) 0.0349(3) Uani 1.00 1 d .
C(11) C 0.50450(11) 0.35537(18) 0.70704(7) 0.0292(3) Uani 1.00 1 d .
C(12) C 0.31327(14) 0.4998(2) 0.53404(8) 0.0473(4) Uani 1.00 1 d .
C(13) C 0.52117(11) 0.37949(19) 0.78671(7) 0.0325(3) Uani 1.00 1 d .
C(14) C 0.61981(13) 0.3778(2) 0.90788(8) 0.0408(3) Uani 1.00 1 d .
C(15) C 0.57534(16) 0.5607(2) 0.92700(9) 0.0540(5) Uani 1.00 1 d .
C(16) C 0.56987(18) 0.2142(2) 0.93692(10) 0.0592(5) Uani 1.00 1 d .
C(17) C 0.73367(15) 0.3756(3) 0.93897(10) 0.0627(5) Uani 1.00 1 d .
H(1) H 0.2681 1.0870 0.6489 0.053 Uiso 1.00 1 c R
H(2) H 0.2626 1.0914 0.7836 0.053 Uiso 1.00 1 c R
H(3) H 0.4158 0.9165 0.8531 0.054 Uiso 1.00 1 c R
H(4) H 0.5156 0.7869 0.7608 0.058 Uiso 1.00 1 c R
H(5) H 0.4257 0.8875 0.6328 0.057 Uiso 1.00 1 c R
H(6) H 0.4631 0.2937 0.5045 0.050 Uiso 1.00 1 c R
H(7) H 0.6053 0.1549 0.5841 0.053 Uiso 1.00 1 c R
H(8) H 0.6293 0.1936 0.7105 0.042 Uiso 1.00 1 c R
H(9) H 0.3132 0.6310 0.5382 0.057 Uiso 1.00 1 c R
H(10) H 0.2532 0.4810 0.5512 0.057 Uiso 1.00 1 c R
H(11) H 0.3122 0.4790 0.4862 0.057 Uiso 1.00 1 c R
H(12) H 0.4589 0.4076 0.8069 0.040 Uiso 1.00 1 c R
H(13) H 0.4991 0.5566 0.9082 0.064 Uiso 1.00 1 c R
H(14) H 0.6041 0.6686 0.9032 0.064 Uiso 1.00 1 c R
H(15) H 0.5901 0.5726 0.9772 0.064 Uiso 1.00 1 c R
H(16) H 0.4953 0.2221 0.9191 0.070 Uiso 1.00 1 c R
H(17) H 0.5823 0.2122 0.9921 0.070 Uiso 1.00 1 c R
H(18) H 0.5963 0.1002 0.9231 0.070 Uiso 1.00 1 c R
H(19) H 0.7436 0.3895 0.9909 0.072 Uiso 1.00 1 c R
H(20) H 0.7656 0.4965 0.9229 0.072 Uiso 1.00 1 c R
H(21) H 0.7636 0.2505 0.9239 0.072 Uiso 1.00 1 c R

loop_
_atom_site_aniso_label
_atom_site_aniso_U_11
_atom_site_aniso_U_22
_atom_site_aniso_U_33
_atom_site_aniso_U_12
_atom_site_aniso_U_13
_atom_site_aniso_U_23
Ti(1) 0.02562(14) 0.02630(14) 0.03256(14) -0.00264(9) 0.00945(10) -0.00105(9)
Cl(1) 0.02843(19) 0.0443(2) 0.0518(2) -0.00245(15) 0.00370(16) 0.00236(16)
Cl(2) 0.0666(3) 0.0576(2) 0.0435(2) -0.0064(2) 0.0265(2) 0.00654(18)
O(1) 0.0324(5) 0.0291(4) 0.0338(4) 0.0010(4) 0.0080(4) -0.0017(3)
N(1) 0.0369(6) 0.0440(7) 0.0347(6) 0.0018(5) 0.0042(5) -0.0018(5)
C(1) 0.0414(8) 0.0307(7) 0.0589(9) -0.0095(6) 0.0108(7) 0.0058(6)
C(2) 0.0404(8) 0.0308(7) 0.0604(9) -0.0052(6) 0.0136(7) -0.0111(6)
C(3) 0.0415(8) 0.0419(8) 0.0512(8) -0.0124(7) 0.0020(7) -0.0107(7)
C(4) 0.0267(7) 0.0401(8) 0.0771(11) -0.0084(6) 0.0105(7) -0.0061(8)
C(5) 0.0432(8) 0.0381(8) 0.0615(10) -0.0141(6) 0.0252(7) -0.0020(7)
C(6) 0.0305(6) 0.0219(5) 0.0337(6) -0.0047(5) 0.0102(5) -0.0018(4)
C(7) 0.0390(7) 0.0309(6) 0.0313(6) -0.0047(6) 0.0091(5) 0.0016(5)
C(8) 0.0522(9) 0.0397(7) 0.0331(6) -0.0015(7) 0.0165(6) -0.0024(6)
C(9) 0.0474(9) 0.0370(7) 0.0468(8) 0.0037(6) 0.0222(7) -0.0043(6)
C(10) 0.0348(7) 0.0294(6) 0.0413(7) 0.0015(5) 0.0102(6) 0.0004(5)
C(11) 0.0332(6) 0.0221(5) 0.0329(6) -0.0035(5) 0.0088(5) 0.0003(5)
C(12) 0.0499(9) 0.0578(10) 0.0324(7) 0.0053(8) 0.0055(6) 0.0021(6)
C(13) 0.0345(7) 0.0313(6) 0.0320(6) 0.0010(5) 0.0077(5) -0.0005(5)
C(14) 0.0420(8) 0.0467(8) 0.0310(6) -0.0008(7) 0.0027(6) -0.0008(6)
C(15) 0.0632(11) 0.0573(10) 0.0392(8) 0.0022(9) 0.0066(8) -0.0124(7)
C(16) 0.0759(14) 0.0563(11) 0.0431(9) -0.0097(10) 0.0086(9) 0.0057(8)
C(17) 0.0492(10) 0.0865(15) 0.0447(9) 0.0018(10) -0.0058(8) -0.0061(9)

loop_
_atom_type_symbol
_atom_type_description
_atom_type_scat_dispersion_real
_atom_type_scat_dispersion_imag
_atom_type_scat_source
C C 0.003 0.002
;
International Tables for Crystallography
(1992, Vol. C, Tables 4.2.6.8 and 6.1.1.4)
;
H H 0.000 0.000
;
International Tables for Crystallography
(1992, Vol. C, Table 6.1.1.4)
;
Cl Cl 0.148 0.159
;
International Tables for Crystallography
(1992, Vol. C, Tables 4.2.6.8 and 6.1.1.4)
;
N N 0.006 0.003
;
International Tables for Crystallography
(1992, Vol. C, Tables 4.2.6.8 and 6.1.1.4)
;
O O 0.011 0.006
;
International Tables for Crystallography
(1992, Vol. C, Tables 4.2.6.8 and 6.1.1.4)
;
Ti Ti 0.278 0.446
;
International Tables for Crystallography
(1992, Vol. C, Tables 4.2.6.8 and 6.1.1.4)
;

loop_
_geom_angle_atom_site_label_1
_geom_angle_atom_site_label_2
_geom_angle_atom_site_label_3
_geom_angle
_geom_angle_publ_flag
Cl(1) Ti(1) Cl(2) 103.387(19) yes
Cl(1) Ti(1) O(1) 103.15(2) yes
Cl(1) Ti(1) C(1) 84.13(4) yes
Cl(1) Ti(1) C(2) 97.83(4) yes
Cl(1) Ti(1) C(3) 132.82(4) yes
Cl(1) Ti(1) C(4) 140.62(4) yes
Cl(1) Ti(1) C(5) 106.61(4) yes
Cl(2) Ti(1) O(1) 102.89(3) yes
Cl(2) Ti(1) C(1) 131.34(4) yes
Cl(2) Ti(1) C(2) 97.05(4) yes
Cl(2) Ti(1) C(3) 85.86(4) yes
Cl(2) Ti(1) C(4) 109.87(5) yes
Cl(2) Ti(1) C(5) 143.10(4) yes
O(1) Ti(1) C(1) 122.38(5) yes
O(1) Ti(1) C(2) 146.62(5) yes
O(1) Ti(1) C(3) 119.93(5) yes
O(1) Ti(1) C(4) 89.62(5) yes
O(1) Ti(1) C(5) 90.77(5) yes
C(1) Ti(1) C(2) 34.68(6) yes
C(1) Ti(1) C(3) 57.77(5) yes
C(1) Ti(1) C(4) 58.16(5) yes
C(1) Ti(1) C(5) 34.98(6) yes
C(2) Ti(1) C(3) 35.05(5) yes
C(2) Ti(1) C(4) 58.26(6) yes
C(2) Ti(1) C(5) 58.18(6) yes
C(3) Ti(1) C(4) 34.67(6) yes
C(3) Ti(1) C(5) 57.94(6) yes
C(4) Ti(1) C(5) 35.15(6) yes
Ti(1) O(1) C(6) 156.40(8) yes
C(13) N(1) C(14) 119.65(14) yes
Ti(1) C(1) C(2) 72.75(9) yes
Ti(1) C(1) C(5) 71.91(9) yes
C(2) C(1) C(5) 108.40(14) yes
Ti(1) C(2) C(1) 72.56(8) yes
Ti(1) C(2) C(3) 72.20(9) yes
C(1) C(2) C(3) 107.30(15) yes
Ti(1) C(3) C(2) 72.76(8) yes
Ti(1) C(3) C(4) 72.10(9) yes
C(2) C(3) C(4) 108.56(14) yes
Ti(1) C(4) C(3) 73.23(9) yes
Ti(1) C(4) C(5) 72.57(9) yes
C(3) C(4) C(5) 107.98(14) yes
Ti(1) C(5) C(1) 73.11(10) yes
Ti(1) C(5) C(4) 72.28(10) yes
C(1) C(5) C(4) 107.75(16) yes
O(1) C(6) C(7) 118.47(11) yes
O(1) C(6) C(11) 119.45(11) yes
C(7) C(6) C(11) 122.06(13) yes
C(6) C(7) C(8) 117.48(12) yes
C(6) C(7) C(12) 121.16(13) yes
C(8) C(7) C(12) 121.36(12) yes
C(7) C(8) C(9) 121.34(14) yes
C(8) C(9) C(10) 120.44(16) yes
C(9) C(10) C(11) 120.23(13) yes
C(6) C(11) C(10) 118.44(12) yes
C(6) C(11) C(13) 121.13(13) yes
C(10) C(11) C(13) 120.42(11) yes
N(1) C(13) C(11) 121.30(14) yes
N(1) C(14) C(15) 111.21(12) yes
N(1) C(14) C(16) 108.98(13) yes
N(1) C(14) C(17) 105.57(14) yes
C(15) C(14) C(16) 110.85(16) yes
C(15) C(14) C(17) 109.75(15) yes
C(16) C(14) C(17) 110.36(15) yes
Ti(1) C(1) H(1) 121.0 no
C(2) C(1) H(1) 122.7 no
C(5) C(1) H(1) 128.9 no
Ti(1) C(2) H(2) 118.5 no
C(1) C(2) H(2) 126.9 no
C(3) C(2) H(2) 125.7 no
Ti(1) C(3) H(3) 119.9 no
C(2) C(3) H(3) 121.6 no
C(4) C(3) H(3) 129.8 no
Ti(1) C(4) H(4) 119.4 no
C(3) C(4) H(4) 126.7 no
C(5) C(4) H(4) 125.3 no
Ti(1) C(5) H(5) 118.9 no
C(1) C(5) H(5) 127.6 no
C(4) C(5) H(5) 124.6 no
C(7) C(8) H(6) 119.0 no
C(9) C(8) H(6) 119.7 no
C(8) C(9) H(7) 121.8 no
C(10) C(9) H(7) 117.8 no
C(9) C(10) H(8) 121.4 no
C(11) C(10) H(8) 118.3 no
C(7) C(12) H(9) 112.4 no
C(7) C(12) H(10) 111.5 no
C(7) C(12) H(11) 112.3 no
H(9) C(12) H(10) 95.6 no
H(9) C(12) H(11) 104.3 no
H(10) C(12) H(11) 119.2 no
N(1) C(13) H(12) 121.8 no
C(11) C(13) H(12) 116.8 no
C(14) C(15) H(13) 108.5 no
C(14) C(15) H(14) 110.3 no
C(14) C(15) H(15) 108.3 no
H(13) C(15) H(14) 109.2 no
H(13) C(15) H(15) 109.3 no
H(14) C(15) H(15) 111.2 no
C(14) C(16) H(16) 109.6 no
C(14) C(16) H(17) 113.2 no
C(14) C(16) H(18) 110.3 no
H(16) C(16) H(17) 105.6 no
H(16) C(16) H(18) 111.9 no
H(17) C(16) H(18) 106.3 no
C(14) C(17) H(19) 106.7 no
C(14) C(17) H(20) 109.2 no
C(14) C(17) H(21) 108.9 no
H(19) C(17) H(20) 103.4 no
H(19) C(17) H(21) 112.8 no
H(20) C(17) H(21) 115.3 no

loop_
_geom_bond_atom_site_label_1
_geom_bond_atom_site_label_2
_geom_bond_distance
_geom_bond_publ_flag
Ti(1) Cl(1) 2.2555(4) yes
Ti(1) Cl(2) 2.2592(4) yes
Ti(1) O(1) 1.7841(10) yes
Ti(1) C(1) 2.3442(16) yes
Ti(1) C(2) 2.3467(15) yes
Ti(1) C(3) 2.3394(15) yes
Ti(1) C(4) 2.3251(16) yes
Ti(1) C(5) 2.3287(18) yes
O(1) C(6) 1.3633(17) yes
N(1) C(13) 1.2496(17) yes
N(1) C(14) 1.488(2) yes
C(1) C(2) 1.398(2) yes
C(1) C(5) 1.404(2) yes
C(2) C(3) 1.411(2) yes
C(3) C(4) 1.390(2) yes
C(4) C(5) 1.405(2) yes
C(6) C(7) 1.3994(18) yes
C(6) C(11) 1.3966(17) yes
C(7) C(8) 1.389(2) yes
C(7) C(12) 1.502(2) yes
C(8) C(9) 1.383(2) yes
C(9) C(10) 1.379(2) yes
C(10) C(11) 1.395(2) yes
C(11) C(13) 1.4751(18) yes
C(14) C(15) 1.529(2) yes
C(14) C(16) 1.523(2) yes
C(14) C(17) 1.523(2) yes

loop_
_geom_contact_atom_site_label_1
_geom_contact_atom_site_label_2
_geom_contact_distance
_geom_contact_site_symmetry_2
N(1) C(2) 3.461(2) 4_565
C(1) C(6) 3.330(2) 1_565
C(1) C(11) 3.416(2) 1_565
C(2) N(1) 3.461(2) 4_465
C(5) C(9) 3.558(2) 1_565
C(5) C(10) 3.310(2) 1_565
C(5) C(11) 3.412(2) 1_565
C(6) C(1) 3.330(2) 1_545
C(9) C(5) 3.558(2) 1_545
C(10) C(5) 3.310(2) 1_545
C(11) C(1) 3.416(2) 1_545
C(11) C(5) 3.412(2) 1_545
Ti(1) H(1) 2.978 .
Ti(1) H(2) 2.978 .
Ti(1) H(3) 2.958 .
Ti(1) H(4) 2.928 .
Ti(1) H(5) 2.960 .
Ti(1) H(12) 3.296 .
Cl(1) H(1) 2.975 .
Cl(1) H(4) 3.030 4_465
Cl(1) H(5) 3.056 4_465
Cl(1) H(6) 2.926 2_556
Cl(1) H(7) 3.150 4_455
Cl(1) H(8) 3.421 4_455
Cl(1) H(9) 3.532 .
Cl(1) H(10) 3.243 .
Cl(1) H(11) 3.197 2_556
Cl(2) H(2) 3.591 .
Cl(2) H(3) 3.020 .
Cl(2) H(4) 3.378 4_465
Cl(2) H(8) 3.319 4_455
Cl(2) H(12) 3.135 .
Cl(2) H(13) 3.256 .
Cl(2) H(14) 3.256 4_465
Cl(2) H(18) 3.516 4_455
Cl(2) H(19) 3.439 3_667
Cl(2) H(20) 3.373 4_465
Cl(2) H(21) 3.159 4_455
O(1) H(1) 3.391 1_545
O(1) H(4) 3.009 .
O(1) H(5) 3.063 .
O(1) H(8) 3.504 4_455
O(1) H(9) 2.846 .
O(1) H(10) 2.631 .
O(1) H(12) 2.539 .
N(1) H(2) 2.465 4_565
N(1) H(4) 3.470 .
N(1) H(8) 2.578 .
N(1) H(12) 1.987 .
N(1) H(13) 2.737 .
N(1) H(14) 2.665 .
N(1) H(15) 3.267 .
N(1) H(16) 2.714 .
N(1) H(17) 3.353 .
N(1) H(18) 2.610 .
N(1) H(19) 3.221 .
N(1) H(20) 2.671 .
N(1) H(21) 2.583 .
C(1) H(1) 0.990 .
C(1) H(2) 2.178 .
C(1) H(3) 3.198 .
C(1) H(4) 3.207 .
C(1) H(5) 2.182 .
C(1) H(8) 3.389 4_465
C(1) H(11) 3.367 2_556
C(2) H(1) 2.105 .
C(2) H(2) 1.029 .
C(2) H(3) 2.104 .
C(2) H(4) 3.216 .
C(2) H(5) 3.263 .
C(2) H(8) 3.204 4_465
C(2) H(12) 3.326 1_565
C(2) H(20) 3.281 4_465
C(3) H(1) 3.208 .
C(3) H(2) 2.179 .
C(3) H(3) 0.987 .
C(3) H(4) 2.120 .
C(3) H(5) 3.240 .
C(3) H(12) 3.519 1_565
C(3) H(13) 3.469 .
C(3) H(14) 3.536 .
C(3) H(16) 3.126 1_565
C(3) H(18) 3.325 1_565
C(3) H(20) 3.317 4_465
C(4) H(1) 3.236 .
C(4) H(2) 3.265 .
C(4) H(3) 2.159 .
C(4) H(4) 0.973 .
C(4) H(5) 2.155 .
C(4) H(8) 3.554 1_565
C(4) H(12) 3.458 .
C(4) H(14) 3.430 .
C(5) H(1) 2.168 .
C(5) H(2) 3.270 .
C(5) H(3) 3.227 .
C(5) H(4) 2.122 .
C(5) H(5) 1.020 .
C(5) H(8) 3.568 1_565
C(5) H(9) 3.396 .
C(6) H(1) 3.215 1_545
C(6) H(4) 3.276 .
C(6) H(5) 3.329 .
C(6) H(6) 3.261 .
C(6) H(8) 3.272 .
C(6) H(9) 2.810 .
C(6) H(10) 2.709 .
C(6) H(11) 3.281 .
C(6) H(12) 2.707 .
C(7) H(1) 3.378 1_545
C(7) H(5) 3.545 .
C(7) H(6) 2.042 .
C(7) H(6) 3.448 3_666
C(7) H(7) 3.310 .
C(7) H(9) 2.061 .
C(7) H(10) 2.052 .
C(7) H(11) 2.030 .
C(8) H(5) 3.492 1_545
C(8) H(6) 0.969 .
C(8) H(6) 3.273 3_666
C(8) H(7) 2.075 .
C(8) H(8) 3.285 .
C(8) H(9) 3.142 .
C(8) H(10) 3.210 .
C(8) H(11) 2.593 .
C(8) H(11) 3.533 3_666
C(9) H(1) 3.105 4_565
C(9) H(5) 3.163 1_545
C(9) H(6) 2.045 .
C(9) H(7) 0.981 .
C(9) H(8) 2.062 .
C(9) H(10) 3.398 4_555
C(9) H(11) 3.430 3_666
C(10) H(1) 3.054 4_565
C(10) H(2) 3.101 4_565
C(10) H(5) 3.292 1_545
C(10) H(6) 3.269 .
C(10) H(7) 2.030 .
C(10) H(8) 0.974 .
C(10) H(12) 3.355 .
C(11) H(2) 3.493 4_565
C(11) H(4) 3.270 .
C(11) H(7) 3.277 .
C(11) H(8) 2.045 .
C(11) H(12) 2.140 .
C(12) H(1) 3.428 2_546
C(12) H(5) 3.514 .
C(12) H(6) 2.675 .
C(12) H(6) 3.596 3_666
C(12) H(7) 3.358 4_455
C(12) H(9) 0.951 .
C(12) H(9) 3.292 2_546
C(12) H(10) 0.951 .
C(12) H(11) 0.909 .
C(13) H(2) 3.294 4_565
C(13) H(4) 2.981 .
C(13) H(8) 2.637 .
C(13) H(12) 1.021 .
C(13) H(13) 2.693 .
C(13) H(14) 3.053 .
C(13) H(16) 2.830 .
C(13) H(18) 3.243 .
C(14) H(2) 3.362 4_565
C(14) H(12) 2.559 .
C(14) H(13) 2.085 .
C(14) H(14) 2.111 .
C(14) H(15) 2.019 .
C(14) H(16) 2.078 .
C(14) H(17) 2.136 .
C(14) H(18) 2.061 .
C(14) H(19) 2.022 .
C(14) H(20) 2.115 .
C(14) H(21) 2.115 .
C(15) H(3) 3.445 .
C(15) H(4) 3.459 .
C(15) H(12) 2.686 .
C(15) H(13) 1.014 .
C(15) H(13) 3.572 3_667
C(15) H(14) 1.019 .
C(15) H(15) 0.924 .
C(15) H(15) 3.321 3_667
C(15) H(16) 2.666 .
C(15) H(17) 2.792 .
C(15) H(17) 3.322 3_667
C(15) H(18) 3.341 .
C(15) H(19) 2.636 .
C(15) H(19) 3.514 2_657
C(15) H(20) 2.639 .
C(15) H(21) 3.407 .
C(15) H(21) 3.430 2_657
C(16) H(3) 3.161 1_545
C(16) H(12) 2.923 .
C(16) H(13) 2.664 .
C(16) H(14) 3.395 .
C(16) H(15) 2.694 .
C(16) H(15) 3.356 3_667
C(16) H(16) 0.993 .
C(16) H(17) 1.014 .
C(16) H(18) 0.957 .
C(16) H(19) 2.667 .
C(16) H(19) 3.492 2_647
C(16) H(20) 3.404 .
C(16) H(20) 3.429 2_647
C(16) H(21) 2.705 .
C(17) H(2) 3.046 4_565
C(17) H(3) 3.572 4_565
C(17) H(13) 3.365 .
C(17) H(14) 2.736 .
C(17) H(14) 3.599 2_647
C(17) H(15) 2.637 .
C(17) H(15) 3.360 2_647
C(17) H(16) 3.357 .
C(17) H(17) 2.743 .
C(17) H(17) 3.516 2_657
C(17) H(18) 2.696 .
C(17) H(18) 3.463 2_657
C(17) H(19) 0.961 .
C(17) H(20) 1.049 .
C(17) H(21) 1.055 .
H(1) Ti(1) 2.978 .
H(1) Cl(1) 2.975 .
H(1) O(1) 3.391 1_565
H(1) C(1) 0.990 .
H(1) C(2) 2.105 .
H(1) C(3) 3.208 .
H(1) C(4) 3.236 .
H(1) C(5) 2.168 .
H(1) C(6) 3.215 1_565
H(1) C(7) 3.378 1_565
H(1) C(9) 3.105 4_465
H(1) C(10) 3.054 4_465
H(1) C(12) 3.428 2_556
H(1) H(2) 2.552 .
H(1) H(5) 2.649 .
H(1) H(7) 2.937 4_465
H(1) H(8) 2.894 4_465
H(1) H(9) 3.459 2_556
H(1) H(10) 3.369 1_565
H(1) H(11) 2.648 2_556
H(2) Ti(1) 2.978 .
H(2) Cl(2) 3.591 .
H(2) N(1) 2.465 4_465
H(2) C(1) 2.178 .
H(2) C(2) 1.029 .
H(2) C(3) 2.179 .
H(2) C(4) 3.265 .
H(2) C(5) 3.270 .
H(2) C(10) 3.101 4_465
H(2) C(11) 3.493 4_465
H(2) C(13) 3.294 4_465
H(2) C(14) 3.362 4_465
H(2) C(17) 3.046 4_465
H(2) H(1) 2.552 .
H(2) H(3) 2.530 .
H(2) H(8) 2.540 4_465
H(2) H(12) 3.459 1_565
H(2) H(20) 2.689 4_465
H(2) H(21) 2.874 4_465
H(3) Ti(1) 2.958 .
H(3) Cl(2) 3.020 .
H(3) C(1) 3.198 .
H(3) C(2) 2.104 .
H(3) C(3) 0.987 .
H(3) C(4) 2.159 .
H(3) C(5) 3.227 .
H(3) C(15) 3.445 .
H(3) C(16) 3.161 1_565
H(3) C(17) 3.572 4_465
H(3) H(2) 2.530 .
H(3) H(4) 2.603 .
H(3) H(13) 2.930 .
H(3) H(14) 3.087 .
H(3) H(16) 2.641 1_565
H(3) H(17) 3.052 3_667
H(3) H(18) 2.834 1_565
H(3) H(20) 2.733 4_465
H(4) Ti(1) 2.928 .
H(4) Cl(1) 3.030 4_565
H(4) Cl(2) 3.378 4_565
H(4) O(1) 3.009 .
H(4) N(1) 3.470 .
H(4) C(1) 3.207 .
H(4) C(2) 3.216 .
H(4) C(3) 2.120 .
H(4) C(4) 0.973 .
H(4) C(5) 2.122 .
H(4) C(6) 3.276 .
H(4) C(11) 3.270 .
H(4) C(13) 2.981 .
H(4) C(15) 3.459 .
H(4) H(3) 2.603 .
H(4) H(5) 2.548 .
H(4) H(8) 3.544 1_565
H(4) H(12) 3.025 .
H(4) H(13) 3.284 .
H(4) H(14) 2.811 .
H(5) Ti(1) 2.960 .
H(5) Cl(1) 3.056 4_565
H(5) O(1) 3.063 .
H(5) C(1) 2.182 .
H(5) C(2) 3.263 .
H(5) C(3) 3.240 .
H(5) C(4) 2.155 .
H(5) C(5) 1.020 .
H(5) C(6) 3.329 .
H(5) C(7) 3.545 .
H(5) C(8) 3.492 1_565
H(5) C(9) 3.163 1_565
H(5) C(10) 3.292 1_565
H(5) C(12) 3.514 .
H(5) H(1) 2.649 .
H(5) H(4) 2.548 .
H(5) H(6) 3.524 3_666
H(5) H(7) 3.392 1_565
H(5) H(8) 3.582 1_565
H(5) H(9) 2.776 .
H(5) H(11) 3.551 2_556
H(6) Cl(1) 2.926 2_546
H(6) C(6) 3.261 .
H(6) C(7) 2.042 .
H(6) C(7) 3.448 3_666
H(6) C(8) 0.969 .
H(6) C(8) 3.273 3_666
H(6) C(9) 2.045 .
H(6) C(10) 3.269 .
H(6) C(12) 2.675 .
H(6) C(12) 3.596 3_666
H(6) H(5) 3.524 3_666
H(6) H(6) 3.161 3_666
H(6) H(7) 2.380 .
H(6) H(9) 3.323 .
H(6) H(9) 3.352 3_666
H(6) H(10) 3.438 .
H(6) H(11) 2.403 .
H(6) H(11) 3.430 3_666
H(7) Cl(1) 3.150 4_555
H(7) C(7) 3.310 .
H(7) C(8) 2.075 .
H(7) C(9) 0.981 .
H(7) C(10) 2.030 .
H(7) C(11) 3.277 .
H(7) C(12) 3.358 4_555
H(7) H(1) 2.937 4_565
H(7) H(5) 3.392 1_545
H(7) H(6) 2.380 .
H(7) H(8) 2.344 .
H(7) H(9) 3.170 3_666
H(7) H(10) 2.434 4_555
H(7) H(11) 3.265 3_666
H(8) Cl(1) 3.421 4_555
H(8) Cl(2) 3.319 4_555
H(8) O(1) 3.504 4_555
H(8) N(1) 2.578 .
H(8) C(1) 3.389 4_565
H(8) C(2) 3.204 4_565
H(8) C(4) 3.554 1_545
H(8) C(5) 3.568 1_545
H(8) C(6) 3.272 .
H(8) C(8) 3.285 .
H(8) C(9) 2.062 .
H(8) C(10) 0.974 .
H(8) C(11) 2.045 .
H(8) C(13) 2.637 .
H(8) H(1) 2.894 4_565
H(8) H(2) 2.540 4_565
H(8) H(4) 3.544 1_545
H(8) H(5) 3.582 1_545
H(8) H(7) 2.344 .
H(8) H(12) 3.592 .
H(9) Cl(1) 3.532 .
H(9) O(1) 2.846 .
H(9) C(5) 3.396 .
H(9) C(6) 2.810 .
H(9) C(7) 2.061 .
H(9) C(8) 3.142 .
H(9) C(12) 0.951 .
H(9) C(12) 3.292 2_556
H(9) H(1) 3.459 2_546
H(9) H(5) 2.776 .
H(9) H(6) 3.323 .
H(9) H(6) 3.352 3_666
H(9) H(7) 3.170 3_666
H(9) H(10) 1.409 .
H(9) H(10) 3.058 2_556
H(9) H(11) 1.469 .
H(9) H(11) 3.012 2_556
H(10) Cl(1) 3.243 .
H(10) O(1) 2.631 .
H(10) C(6) 2.709 .
H(10) C(7) 2.052 .
H(10) C(8) 3.210 .
H(10) C(9) 3.398 4_455
H(10) C(12) 0.951 .
H(10) H(1) 3.369 1_545
H(10) H(6) 3.438 .
H(10) H(7) 2.434 4_455
H(10) H(9) 1.409 .
H(10) H(9) 3.058 2_546
H(10) H(11) 1.605 .
H(11) Cl(1) 3.197 2_546
H(11) C(1) 3.367 2_546
H(11) C(6) 3.281 .
H(11) C(7) 2.030 .
H(11) C(8) 2.593 .
H(11) C(8) 3.533 3_666
H(11) C(9) 3.430 3_666
H(11) C(12) 0.909 .
H(11) H(1) 2.648 2_546
H(11) H(5) 3.551 2_546
H(11) H(6) 2.403 .
H(11) H(6) 3.430 3_666
H(11) H(7) 3.265 3_666
H(11) H(9) 1.469 .
H(11) H(9) 3.012 2_546
H(11) H(10) 1.605 .
H(12) Ti(1) 3.296 .
H(12) Cl(2) 3.135 .
H(12) O(1) 2.539 .
H(12) N(1) 1.987 .
H(12) C(2) 3.326 1_545
H(12) C(3) 3.519 1_545
H(12) C(4) 3.458 .
H(12) C(6) 2.707 .
H(12) C(10) 3.355 .
H(12) C(11) 2.140 .
H(12) C(13) 1.021 .
H(12) C(14) 2.559 .
H(12) C(15) 2.686 .
H(12) C(16) 2.923 .
H(12) H(2) 3.459 1_545
H(12) H(4) 3.025 .
H(12) H(8) 3.592 .
H(12) H(13) 2.149 .
H(12) H(14) 3.018 .
H(12) H(15) 3.505 .
H(12) H(16) 2.454 .
H(12) H(18) 3.368 .
H(13) Cl(2) 3.256 .
H(13) N(1) 2.737 .
H(13) C(3) 3.469 .
H(13) C(13) 2.693 .
H(13) C(14) 2.085 .
H(13) C(15) 1.014 .
H(13) C(15) 3.572 3_667
H(13) C(16) 2.664 .
H(13) C(17) 3.365 .
H(13) H(3) 2.930 .
H(13) H(4) 3.284 .
H(13) H(12) 2.149 .
H(13) H(13) 3.545 3_667
H(13) H(14) 1.658 .
H(13) H(15) 1.581 .
H(13) H(15) 2.857 3_667
H(13) H(16) 2.426 .
H(13) H(17) 3.025 .
H(13) H(17) 2.909 3_667
H(13) H(18) 3.538 .
H(13) H(19) 3.542 .
H(13) H(20) 3.587 .
H(14) Cl(2) 3.256 4_565
H(14) N(1) 2.665 .
H(14) C(3) 3.536 .
H(14) C(4) 3.430 .
H(14) C(13) 3.053 .
H(14) C(14) 2.111 .
H(14) C(15) 1.019 .
H(14) C(16) 3.395 .
H(14) C(17) 2.736 .
H(14) C(17) 3.599 2_657
H(14) H(3) 3.087 .
H(14) H(4) 2.811 .
H(14) H(12) 3.018 .
H(14) H(13) 1.658 .
H(14) H(15) 1.604 .
H(14) H(16) 3.587 .
H(14) H(18) 3.145 1_565
H(14) H(19) 2.993 .
H(14) H(19) 2.988 2_657
H(14) H(20) 2.472 .
H(14) H(21) 3.395 2_657
H(15) N(1) 3.267 .
H(15) C(14) 2.019 .
H(15) C(15) 0.924 .
H(15) C(15) 3.321 3_667
H(15) C(16) 2.694 .
H(15) C(16) 3.356 3_667
H(15) C(17) 2.637 .
H(15) C(17) 3.360 2_657
H(15) H(12) 3.505 .
H(15) H(13) 1.581 .
H(15) H(13) 2.857 3_667
H(15) H(14) 1.604 .
H(15) H(15) 2.959 3_667
H(15) H(16) 2.937 .
H(15) H(16) 2.892 3_667
H(15) H(17) 2.623 .
H(15) H(17) 2.970 3_667
H(15) H(18) 3.567 .
H(15) H(19) 2.430 .
H(15) H(19) 3.174 2_657
H(15) H(20) 2.845 .
H(15) H(21) 2.718 2_657
H(16) N(1) 2.714 .
H(16) C(3) 3.126 1_545
H(16) C(13) 2.830 .
H(16) C(14) 2.078 .
H(16) C(15) 2.666 .
H(16) C(16) 0.993 .
H(16) C(17) 3.357 .
H(16) H(3) 2.641 1_545
H(16) H(12) 2.454 .
H(16) H(13) 2.426 .
H(16) H(14) 3.587 .
H(16) H(15) 2.937 .
H(16) H(15) 2.892 3_667
H(16) H(17) 1.598 .
H(16) H(18) 1.616 .
H(16) H(19) 3.547 .
H(16) H(20) 3.506 4_455
H(16) H(21) 3.168 4_455
H(17) N(1) 3.353 .
H(17) C(14) 2.136 .
H(17) C(15) 2.792 .
H(17) C(15) 3.322 3_667
H(17) C(16) 1.014 .
H(17) C(17) 2.743 .
H(17) C(17) 3.516 2_647
H(17) H(3) 3.052 3_667
H(17) H(13) 3.025 .
H(17) H(13) 2.909 3_667
H(17) H(15) 2.623 .
H(17) H(15) 2.970 3_667
H(17) H(16) 1.598 .
H(17) H(18) 1.577 .
H(17) H(19) 2.540 .
H(17) H(19) 3.281 2_647
H(17) H(20) 2.784 2_647
H(17) H(21) 3.030 .
H(18) Cl(2) 3.516 4_555
H(18) N(1) 2.610 .
H(18) C(3) 3.325 1_545
H(18) C(13) 3.243 .
H(18) C(14) 2.061 .
H(18) C(15) 3.341 .
H(18) C(16) 0.957 .
H(18) C(17) 2.696 .
H(18) C(17) 3.463 2_647
H(18) H(3) 2.834 1_545
H(18) H(12) 3.368 .
H(18) H(13) 3.538 .
H(18) H(14) 3.145 1_545
H(18) H(15) 3.567 .
H(18) H(16) 1.616 .
H(18) H(17) 1.577 .
H(18) H(19) 2.974 .
H(18) H(19) 2.840 2_647
H(18) H(20) 3.166 2_647
H(18) H(21) 2.512 .
H(19) Cl(2) 3.439 3_667
H(19) N(1) 3.221 .
H(19) C(14) 2.022 .
H(19) C(15) 2.636 .
H(19) C(15) 3.514 2_647
H(19) C(16) 2.667 .
H(19) C(16) 3.492 2_657
H(19) C(17) 0.961 .
H(19) H(13) 3.542 .
H(19) H(14) 2.993 .
H(19) H(14) 2.988 2_647
H(19) H(15) 2.430 .
H(19) H(15) 3.174 2_647
H(19) H(16) 3.547 .
H(19) H(17) 2.540 .
H(19) H(17) 3.281 2_657
H(19) H(18) 2.974 .
H(19) H(18) 2.840 2_657
H(19) H(20) 1.579 .
H(19) H(20) 3.286 2_647
H(19) H(21) 1.681 .
H(19) H(21) 3.074 2_657
H(20) Cl(2) 3.373 4_565
H(20) N(1) 2.671 .
H(20) C(2) 3.281 4_565
H(20) C(3) 3.317 4_565
H(20) C(14) 2.115 .
H(20) C(15) 2.639 .
H(20) C(16) 3.404 .
H(20) C(16) 3.429 2_657
H(20) C(17) 1.049 .
H(20) H(2) 2.689 4_565
H(20) H(3) 2.733 4_565
H(20) H(13) 3.587 .
H(20) H(14) 2.472 .
H(20) H(15) 2.845 .
H(20) H(16) 3.506 4_555
H(20) H(17) 2.784 2_657
H(20) H(18) 3.166 2_657
H(20) H(19) 1.579 .
H(20) H(19) 3.286 2_657
H(20) H(21) 1.777 .
H(20) H(21) 3.513 2_657
H(21) Cl(2) 3.159 4_555
H(21) N(1) 2.583 .
H(21) C(14) 2.115 .
H(21) C(15) 3.407 .
H(21) C(15) 3.430 2_647
H(21) C(16) 2.705 .
H(21) C(17) 1.055 .
H(21) H(2) 2.874 4_565
H(21) H(14) 3.395 2_647
H(21) H(15) 2.718 2_647
H(21) H(16) 3.168 4_555
H(21) H(17) 3.030 .
H(21) H(18) 2.512 .
H(21) H(19) 1.681 .
H(21) H(19) 3.074 2_647
H(21) H(20) 1.777 .
H(21) H(20) 3.513 2_647

loop_
_geom_torsion_atom_site_label_1
_geom_torsion_atom_site_label_2
_geom_torsion_atom_site_label_3
_geom_torsion_atom_site_label_4
_geom_torsion
Cl(1) Ti(1) O(1) C(6) 123.55(19)
Cl(1) Ti(1) C(1) C(2) 112.92(9)
Cl(1) Ti(1) C(1) C(5) -130.40(9)
Cl(1) Ti(1) C(2) C(1) -67.65(9)
Cl(1) Ti(1) C(2) C(3) 176.99(10)
Cl(1) Ti(1) C(3) C(2) -4.07(13)
Cl(1) Ti(1) C(3) C(4) -120.84(9)
Cl(1) Ti(1) C(4) C(3) 97.01(11)
Cl(1) Ti(1) C(4) C(5) -18.63(14)
Cl(1) Ti(1) C(5) C(1) 52.23(10)
Cl(1) Ti(1) C(5) C(4) 167.79(9)
Cl(2) Ti(1) O(1) C(6) -129.15(19)
Cl(2) Ti(1) C(1) C(2) 10.23(12)
Cl(2) Ti(1) C(1) C(5) 126.92(9)
Cl(2) Ti(1) C(2) C(1) -172.28(9)
Cl(2) Ti(1) C(2) C(3) 72.37(10)
Cl(2) Ti(1) C(3) C(2) -108.51(10)
Cl(2) Ti(1) C(3) C(4) 134.72(9)
Cl(2) Ti(1) C(4) C(3) -48.90(10)
Cl(2) Ti(1) C(4) C(5) -164.54(9)
Cl(2) Ti(1) C(5) C(1) -90.87(10)
Cl(2) Ti(1) C(5) C(4) 24.69(14)
O(1) Ti(1) C(1) C(2) -145.22(9)
O(1) Ti(1) C(1) C(5) -28.53(11)
C(1) Ti(1) O(1) C(6) 32.2(2)
O(1) Ti(1) C(2) C(1) 61.13(13)
O(1) Ti(1) C(2) C(3) -54.23(14)
C(2) Ti(1) O(1) C(6) -4.0(2)
O(1) Ti(1) C(3) C(2) 149.00(9)
O(1) Ti(1) C(3) C(4) 32.23(11)
C(3) Ti(1) O(1) C(6) -36.5(2)
O(1) Ti(1) C(4) C(3) -152.48(9)
O(1) Ti(1) C(4) C(5) 91.89(10)
C(4) Ti(1) O(1) C(6) -18.8(2)
O(1) Ti(1) C(5) C(1) 156.21(9)
O(1) Ti(1) C(5) C(4) -88.23(10)
C(5) Ti(1) O(1) C(6) 16.3(2)
C(1) Ti(1) C(2) C(3) -115.36(15)
C(2) Ti(1) C(1) C(5) 116.68(14)
C(1) Ti(1) C(3) C(2) 37.43(10)
C(1) Ti(1) C(3) C(4) -79.34(11)
C(3) Ti(1) C(1) C(2) -37.84(9)
C(3) Ti(1) C(1) C(5) 78.85(10)
C(1) Ti(1) C(4) C(3) 78.14(10)
C(1) Ti(1) C(4) C(5) -37.50(10)
C(4) Ti(1) C(1) C(2) -78.99(11)
C(4) Ti(1) C(1) C(5) 37.69(10)
C(1) Ti(1) C(5) C(4) 115.56(15)
C(5) Ti(1) C(1) C(2) -116.68(14)
C(2) Ti(1) C(3) C(4) -116.77(15)
C(3) Ti(1) C(2) C(1) 115.36(15)
C(2) Ti(1) C(4) C(3) 37.08(9)
C(2) Ti(1) C(4) C(5) -78.56(10)
C(4) Ti(1) C(2) C(1) 78.69(11)
C(4) Ti(1) C(2) C(3) -36.67(10)
C(2) Ti(1) C(5) C(1) -36.75(9)
C(2) Ti(1) C(5) C(4) 78.80(11)
C(5) Ti(1) C(2) C(1) 37.07(9)
C(5) Ti(1) C(2) C(3) -78.29(11)
C(3) Ti(1) C(4) C(5) -115.64(14)
C(4) Ti(1) C(3) C(2) 116.77(15)
C(3) Ti(1) C(5) C(1) -78.32(10)
C(3) Ti(1) C(5) C(4) 37.24(10)
C(5) Ti(1) C(3) C(2) 79.01(11)
C(5) Ti(1) C(3) C(4) -37.77(10)
C(4) Ti(1) C(5) C(1) -115.56(15)
C(5) Ti(1) C(4) C(3) 115.64(14)
Ti(1) O(1) C(6) C(7) -97.0(2)
Ti(1) O(1) C(6) C(11) 84.5(2)
C(13) N(1) C(14) C(15) -51.4(2)
C(13) N(1) C(14) C(16) 71.12(19)
C(13) N(1) C(14) C(17) -170.34(15)
C(14) N(1) C(13) C(11) -178.33(12)
Ti(1) C(1) C(2) C(3) 64.31(11)
Ti(1) C(1) C(5) C(4) -64.46(12)
C(2) C(1) C(5) Ti(1) 64.06(11)
C(2) C(1) C(5) C(4) -0.40(18)
C(5) C(1) C(2) Ti(1) -63.52(11)
C(5) C(1) C(2) C(3) 0.79(18)
Ti(1) C(2) C(3) C(4) 63.66(12)
C(1) C(2) C(3) Ti(1) -64.55(11)
C(1) C(2) C(3) C(4) -0.89(18)
Ti(1) C(3) C(4) C(5) 64.73(11)
C(2) C(3) C(4) Ti(1) -64.08(11)
C(2) C(3) C(4) C(5) 0.65(19)
Ti(1) C(4) C(5) C(1) 65.01(11)
C(3) C(4) C(5) Ti(1) -65.17(12)
C(3) C(4) C(5) C(1) -0.16(19)
O(1) C(6) C(7) C(8) -177.38(12)
O(1) C(6) C(7) C(12) 2.6(2)
O(1) C(6) C(11) C(10) 176.86(12)
O(1) C(6) C(11) C(13) -2.19(19)
C(7) C(6) C(11) C(10) -1.6(2)
C(7) C(6) C(11) C(13) 179.35(13)
C(11) C(6) C(7) C(8) 1.1(2)
C(11) C(6) C(7) C(12) -178.95(14)
C(6) C(7) C(8) C(9) 0.2(2)
C(12) C(7) C(8) C(9) -179.74(15)
C(7) C(8) C(9) C(10) -1.0(2)
C(8) C(9) C(10) C(11) 0.5(2)
C(9) C(10) C(11) C(6) 0.8(2)
C(9) C(10) C(11) C(13) 179.85(13)
C(6) C(11) C(13) N(1) -160.18(14)
C(10) C(11) C(13) N(1) 20.8(2)
